data_7152337
loop_
_publ_author_name
'Leermann, Timo'
'Broutin, Pierre-Emmanuel'
'Leroux, Fr\'ed\'eric R.'
'Colobert, Fran\,coise'

_publ_section_title
;
 Construction of the biaryl-part of vancomycin aglycon via
 atropo-diastereoselective Suzuki--Miyaura coupling
;
_journal_issue 20
_journal_name_full 'Organic &amp; Biomolecular Chemistry'
_journal_page_first 4095
_journal_paper_doi 10.1039/c2ob25373a
_journal_volume 10
_journal_year 2012
_chemical_formula_sum 'C36 H20 N4 O6 S'
_chemical_formula_weight 636.62
_chemical_name_systematic
;
?
;
_space_group_IT_number 19
_symmetry_space_group_name_Hall 'P 2ac 2ab'
_symmetry_space_group_name_H-M 'P 21 21 21'
_atom_sites_solution_hydrogens geom
_atom_sites_solution_primary direct
_atom_sites_solution_secondary difmap
_audit_creation_method SHELXL-97
_cell_angle_alpha 90.00
_cell_angle_beta 90.00
_cell_angle_gamma 90.00
_cell_formula_units_Z 4
_cell_length_a 9.5048(3)
_cell_length_b 18.9754(6)
_cell_length_c 19.2401(7)
_cell_measurement_temperature 296(2)
_cell_volume 3470.1(2)
_computing_structure_refinement 'SHELXL-97 (Sheldrick, 1997)'
_computing_structure_solution 'SHELXS-97 (Sheldrick, 1990)'
_diffrn_ambient_temperature 296(2)
_diffrn_measured_fraction_theta_full 0.773
_diffrn_measured_fraction_theta_max 0.773
_diffrn_radiation_monochromator graphite
_diffrn_radiation_source 'fine-focus sealed tube'
_diffrn_radiation_type MoK\a
_diffrn_radiation_wavelength 0.71073
_diffrn_reflns_av_R_equivalents 0.0412
_diffrn_reflns_av_sigmaI/netI 0.0527
_diffrn_reflns_limit_h_max 12
_diffrn_reflns_limit_h_min -9
_diffrn_reflns_limit_k_max 17
_diffrn_reflns_limit_k_min -18
_diffrn_reflns_limit_l_max 22
_diffrn_reflns_limit_l_min -21
_diffrn_reflns_number 15051
_diffrn_reflns_theta_full 27.51
_diffrn_reflns_theta_max 27.51
_diffrn_reflns_theta_min 1.51
_exptl_absorpt_coefficient_mu 0.142
_exptl_crystal_density_diffrn 1.219
_exptl_crystal_density_method 'not measured'
_exptl_crystal_F_000 1312
_refine_diff_density_max 0.503
_refine_diff_density_min -0.385
_refine_diff_density_rms 0.086
_refine_ls_abs_structure_details 'Flack H D (1983), Acta Cryst. A39, 876-881'
_refine_ls_abs_structure_Flack 0.18(14)
_refine_ls_extinction_method none
_refine_ls_goodness_of_fit_ref 1.393
_refine_ls_hydrogen_treatment mixed
_refine_ls_matrix_type full
_refine_ls_number_parameters 415
_refine_ls_number_reflns 5726
_refine_ls_number_restraints 0
_refine_ls_restrained_S_all 1.393
_refine_ls_R_factor_all 0.0804
_refine_ls_R_factor_gt 0.0714
_refine_ls_shift/su_max 0.015
_refine_ls_shift/su_mean 0.003
_refine_ls_structure_factor_coef Fsqd
_refine_ls_weighting_details 'calc w=1/[\s^2^(Fo^2^)+(0.1000P)^2^+0.0000P] where P=(Fo^2^+2Fc^2^)/3'
_refine_ls_weighting_scheme calc
_refine_ls_wR_factor_gt 0.1969
_refine_ls_wR_factor_ref 0.2074
_reflns_number_gt 5091
_reflns_number_total 5726
_reflns_threshold_expression >2sigma(I)
_cod_data_source_file c2ob25373a.txt
_cod_data_source_block e2011a
_cod_database_code 7152337

loop_
_symmetry_equiv_pos_as_xyz
'x, y, z'
'-x+1/2, -y, z+1/2'
'-x, y+1/2, -z+1/2'
'x+1/2, -y+1/2, -z'

loop_
_atom_site_label
_atom_site_type_symbol
_atom_site_fract_x
_atom_site_fract_y
_atom_site_fract_z
_atom_site_U_iso_or_equiv
_atom_site_adp_type
_atom_site_occupancy
_atom_site_symmetry_multiplicity
_atom_site_calc_flag
S1 S 0.16659(10) 0.68888(7) 0.21009(6) 0.0314(3) Uani 1 1 d
O1 O 0.2384(4) 0.7568(2) 0.1921(2) 0.0461(10) Uani 1 1 d
C1 C 0.2791(4) 0.6190(3) 0.1814(2) 0.0278(11) Uani 1 1 d
C5 C 0.4769(5) 0.5830(3) 0.1134(3) 0.0384(13) Uani 1 1 d
C4 C 0.4472(5) 0.5120(3) 0.1271(3) 0.0382(13) Uani 1 1 d
C6 C 0.3923(5) 0.6369(3) 0.1402(3) 0.0335(12) Uani 1 1 d
C2 C 0.2457(4) 0.5480(3) 0.1951(3) 0.0398(13) Uani 1 1 d
C3 C 0.3273(5) 0.4952(3) 0.1688(3) 0.0439(14) Uani 1 1 d
C7 C 0.5406(6) 0.4541(3) 0.0974(4) 0.0579(18) Uani 1 1 d
C8 C 0.1073(4) 0.7296(3) 0.3429(2) 0.0263(10) Uani 1 1 d
O10 O 0.3284(5) 0.7728(3) 0.4174(3) 0.0783(16) Uani 1 1 d
C11 C 0.2355(5) 0.7429(3) 0.4493(3) 0.0462(16) Uani 1 1 d
C9 C 0.1923(4) 0.6750(3) 0.3023(2) 0.0280(11) Uani 1 1 d
C12 C 0.2277(8) 0.7310(4) 0.5248(4) 0.070(2) Uani 1 1 d
O2 O 0.1219(3) 0.71540(19) 0.41637(18) 0.0347(9) Uani 1 1 d
C17 C -0.1179(4) 0.6610(3) 0.3370(2) 0.0278(11) Uani 1 1 d
C15 C -0.3331(4) 0.7124(2) 0.2934(3) 0.0271(11) Uani 1 1 d
C13 C -0.0491(4) 0.7255(2) 0.3267(2) 0.0225(10) Uani 1 1 d
C16 C -0.2598(4) 0.6558(3) 0.3213(2) 0.0268(11) Uani 1 1 d
C14 C -0.1205(4) 0.7842(2) 0.3011(2) 0.0239(10) Uani 1 1 d
O3 O -0.3165(3) 0.59092(18) 0.33431(19) 0.0350(9) Uani 1 1 d
O4 O -0.3276(3) 0.83538(18) 0.2584(2) 0.0409(9) Uani 1 1 d
C18 C -0.4746(5) 0.8297(3) 0.2390(4) 0.063(2) Uani 1 1 d
C19 C -0.0465(3) 0.8526(2) 0.2893(3) 0.0259(10) Uani 1 1 d
C24 C 0.0686(4) 0.9324(2) 0.2090(3) 0.0277(11) Uani 1 1 d
C25 C -0.0154(4) 0.8736(2) 0.2220(2) 0.0256(10) Uani 1 1 d
C23 C 0.1174(4) 0.9727(3) 0.2646(3) 0.0316(12) Uani 1 1 d
C22 C 0.0833(4) 0.9538(3) 0.3311(3) 0.0325(12) Uani 1 1 d
C20 C 0.0040(4) 0.8941(3) 0.3445(3) 0.0284(11) Uani 1 1 d
C21 C 0.0415(7) 0.9043(4) 0.4678(3) 0.0577(18) Uani 1 1 d
O5 O -0.0278(3) 0.8696(2) 0.40933(17) 0.0359(9) Uani 1 1 d
C27 C -0.0175(4) 0.9532(3) 0.0891(3) 0.0303(11) Uani 1 1 d
C26 C 0.1137(4) 0.9480(3) 0.1339(3) 0.0308(11) Uani 1 1 d
C28 C -0.2060(5) 1.0273(3) 0.0567(4) 0.0530(17) Uani 1 1 d
O6 O -0.0744(3) 1.0172(2) 0.0948(2) 0.0410(9) Uani 1 1 d
O7 O -0.0659(4) 0.9074(2) 0.0544(2) 0.0507(11) Uani 1 1 d
N1 N 0.2046(4) 0.8904(2) 0.1116(2) 0.0366(11) Uani 1 1 d
O9 O 0.3486(4) 0.83660(19) 0.0397(2) 0.0428(10) Uani 1 1 d
O8 O 0.2742(4) 0.9494(2) 0.0141(2) 0.0530(12) Uani 1 1 d
C29 C 0.2755(5) 0.8969(3) 0.0512(3) 0.0370(13) Uani 1 1 d
C33 C 0.5586(7) 0.8842(4) -0.0177(4) 0.067(2) Uani 1 1 d
C34 C 0.3500(7) 0.8376(5) -0.0890(4) 0.075(2) Uani 1 1 d
C31 C 0.4395(5) 0.8296(3) -0.0219(3) 0.0491(16) Uani 1 1 d
C32 C 0.4979(8) 0.7553(4) -0.0127(5) 0.079(3) Uani 1 1 d
C36 C -0.2632(4) 0.7760(3) 0.2843(3) 0.0262(11) Uani 1 1 d
C37 C -0.4604(4) 0.5797(3) 0.3200(3) 0.0463(15) Uani 1 1 d

loop_
_atom_site_aniso_label
_atom_site_aniso_U_11
_atom_site_aniso_U_22
_atom_site_aniso_U_33
_atom_site_aniso_U_23
_atom_site_aniso_U_13
_atom_site_aniso_U_12
S1 0.0254(4) 0.0396(9) 0.0291(6) 0.0019(6) -0.0032(4) 0.0055(4)
O1 0.0531(19) 0.039(3) 0.046(2) 0.007(2) 0.0069(16) 0.0089(17)
C1 0.0234(15) 0.030(3) 0.030(3) -0.004(2) -0.0077(16) 0.0009(16)
C5 0.034(2) 0.045(4) 0.036(3) -0.006(3) 0.0038(19) -0.002(2)
C4 0.036(2) 0.042(4) 0.036(3) -0.001(3) -0.0055(19) -0.002(2)
C6 0.039(2) 0.034(3) 0.028(3) 0.000(2) 0.0026(18) -0.004(2)
C2 0.0277(18) 0.043(4) 0.048(3) 0.001(3) 0.0017(18) -0.0095(19)
C3 0.037(2) 0.037(4) 0.058(4) 0.000(3) -0.004(2) -0.001(2)
C7 0.047(3) 0.047(4) 0.080(5) -0.023(4) 0.001(3) 0.014(3)
C8 0.0221(16) 0.035(3) 0.021(2) 0.002(2) -0.0040(14) 0.0024(16)
O10 0.060(2) 0.103(4) 0.072(3) -0.009(3) -0.023(2) -0.030(3)
C11 0.039(2) 0.045(4) 0.055(4) -0.023(3) -0.019(2) 0.004(2)
C9 0.0224(15) 0.034(3) 0.027(3) -0.003(2) -0.0028(14) 0.0050(15)
C12 0.085(4) 0.085(6) 0.041(4) -0.016(4) -0.031(3) 0.022(4)
O2 0.0313(13) 0.042(2) 0.031(2) -0.0054(16) -0.0093(13) 0.0004(13)
C17 0.0216(15) 0.031(3) 0.031(3) -0.003(2) 0.0011(15) 0.0020(16)
C15 0.0195(14) 0.022(3) 0.040(3) 0.004(2) -0.0039(17) 0.0017(14)
C13 0.0197(15) 0.021(3) 0.027(2) -0.002(2) 0.0003(14) -0.0011(14)
C16 0.0222(16) 0.028(3) 0.030(2) -0.003(2) 0.0020(15) -0.0023(15)
C14 0.0235(15) 0.021(3) 0.027(3) -0.003(2) 0.0018(15) -0.0038(14)
O3 0.0245(13) 0.025(2) 0.055(2) 0.0061(17) -0.0009(13) -0.0051(12)
O4 0.0243(13) 0.030(2) 0.069(3) 0.0089(19) -0.0130(15) 0.0012(13)
C18 0.026(2) 0.051(4) 0.112(6) 0.012(4) -0.028(3) 0.001(2)
C19 0.0206(14) 0.024(3) 0.033(3) -0.002(2) -0.0010(16) 0.0014(14)
C24 0.0239(15) 0.027(3) 0.032(3) -0.003(2) 0.0046(16) 0.0019(15)
C25 0.0250(16) 0.017(3) 0.035(3) 0.000(2) -0.0013(16) 0.0039(15)
C23 0.0293(18) 0.026(3) 0.039(3) -0.006(2) 0.0037(17) 0.0038(17)
C22 0.0314(18) 0.021(3) 0.045(3) -0.004(2) -0.0012(19) -0.0002(17)
C20 0.0253(16) 0.025(3) 0.035(3) 0.002(2) 0.0022(16) 0.0020(16)
C21 0.074(4) 0.063(5) 0.037(3) -0.024(3) 0.003(3) -0.021(3)
O5 0.0442(16) 0.038(2) 0.0254(19) -0.0078(17) 0.0025(13) -0.0105(15)
C27 0.038(2) 0.022(3) 0.031(3) 0.003(2) 0.0046(18) -0.0005(19)
C26 0.0264(17) 0.028(3) 0.038(3) -0.002(2) 0.0069(17) 0.0020(16)
C28 0.041(2) 0.046(4) 0.072(4) -0.007(3) -0.021(3) 0.015(2)
O6 0.0403(16) 0.032(3) 0.051(2) -0.0078(19) -0.0094(15) 0.0045(15)
O7 0.065(2) 0.036(3) 0.052(3) -0.014(2) -0.0176(19) 0.0014(19)
N1 0.0359(18) 0.033(3) 0.041(3) 0.000(2) 0.0137(16) 0.0048(16)
O9 0.0461(17) 0.030(2) 0.053(2) -0.0014(19) 0.0243(16) 0.0034(15)
O8 0.062(2) 0.038(3) 0.059(3) 0.015(2) 0.032(2) 0.0145(19)
C29 0.0311(19) 0.031(4) 0.049(3) 0.006(3) 0.017(2) 0.0019(18)
C33 0.057(3) 0.055(5) 0.089(5) -0.005(4) 0.037(3) -0.005(3)
C34 0.062(4) 0.104(7) 0.058(5) -0.017(4) 0.022(3) 0.007(4)
C31 0.043(2) 0.048(4) 0.056(4) -0.008(3) 0.022(2) 0.007(2)
C32 0.105(6) 0.023(4) 0.109(6) 0.006(4) 0.065(5) 0.025(4)
C36 0.0237(16) 0.020(3) 0.035(3) 0.003(2) -0.0036(16) 0.0039(15)
C37 0.0244(17) 0.040(4) 0.074(4) 0.012(3) -0.012(2) -0.0111(19)

loop_
_atom_type_symbol
_atom_type_description
_atom_type_scat_dispersion_real
_atom_type_scat_dispersion_imag
_atom_type_scat_source
C C 0.0033 0.0016 'International Tables Vol C Tables 4.2.6.8 and 6.1.1.4'
H H 0.0000 0.0000 'International Tables Vol C Tables 4.2.6.8 and 6.1.1.4'
N N 0.0061 0.0033 'International Tables Vol C Tables 4.2.6.8 and 6.1.1.4'
O O 0.0106 0.0060 'International Tables Vol C Tables 4.2.6.8 and 6.1.1.4'
S S 0.1246 0.1234 'International Tables Vol C Tables 4.2.6.8 and 6.1.1.4'

loop_
_geom_angle_atom_site_label_1
_geom_angle_atom_site_label_2
_geom_angle_atom_site_label_3
_geom_angle
O1 S1 C1 107.1(2)
O1 S1 C9 106.8(2)
C1 S1 C9 96.5(2)
C6 C1 C2 121.3(5)
C6 C1 S1 117.4(4)
C2 C1 S1 121.0(3)
C6 C5 C4 121.1(4)
C5 C4 C3 118.8(5)
C5 C4 C7 120.3(5)
C3 C4 C7 120.9(5)
C1 C6 C5 118.7(5)
C3 C2 C1 120.3(4)
C2 C3 C4 119.8(5)
O2 C8 C13 106.5(3)
O2 C8 C9 108.8(4)
C13 C8 C9 112.1(4)
O10 C11 O2 121.4(6)
O10 C11 C12 127.3(5)
O2 C11 C12 111.3(6)
C8 C9 S1 109.3(3)
C11 O2 C8 117.5(4)
C16 C17 C13 119.0(4)
C16 C15 C36 118.8(3)
C14 C13 C17 121.4(3)
C14 C13 C8 120.4(4)
C17 C13 C8 118.2(4)
O3 C16 C17 114.0(4)
O3 C16 C15 124.7(3)
C17 C16 C15 121.3(4)
C13 C14 C36 117.6(4)
C13 C14 C19 121.2(3)
C36 C14 C19 121.1(4)
C16 O3 C37 118.9(4)
C36 O4 C18 117.5(4)
C25 C19 C20 118.2(4)
C25 C19 C14 119.4(4)
C20 C19 C14 122.2(4)
C23 C24 C25 119.4(5)
C23 C24 C26 121.6(4)
C25 C24 C26 118.9(4)
C19 C25 C24 121.3(4)
C22 C23 C24 119.7(5)
C23 C22 C20 121.2(5)
O5 C20 C22 124.7(4)
O5 C20 C19 115.1(4)
C22 C20 C19 120.2(4)
C20 O5 C21 116.8(4)
O7 C27 O6 123.7(4)
O7 C27 C26 126.1(5)
O6 C27 C26 110.2(4)
N1 C26 C27 111.6(4)
N1 C26 C24 107.4(4)
C27 C26 C24 108.5(3)
C27 O6 C28 115.2(4)
C29 N1 C26 118.7(4)
C29 O9 C31 120.5(4)
O8 C29 N1 124.9(5)
O8 C29 O9 126.6(5)
N1 C29 O9 108.6(5)
O9 C31 C32 101.7(5)
O9 C31 C33 109.2(5)
C32 C31 C33 110.4(5)
O9 C31 C34 109.8(4)
C32 C31 C34 112.7(6)
C33 C31 C34 112.4(6)
O4 C36 C15 123.0(3)
O4 C36 C14 115.0(4)
C15 C36 C14 121.9(4)

loop_
_geom_bond_atom_site_label_1
_geom_bond_atom_site_label_2
_geom_bond_distance
S1 O1 1.499(4)
S1 C1 1.791(5)
S1 C9 1.810(5)
C1 C6 1.379(6)
C1 C2 1.408(7)
C5 C6 1.400(7)
C5 C4 1.401(8)
C4 C3 1.430(7)
C4 C7 1.525(7)
C2 C3 1.364(7)
C8 O2 1.446(6)
C8 C13 1.522(5)
C8 C9 1.529(6)
O10 C11 1.217(8)
C11 O2 1.356(5)
C11 C12 1.472(9)
C17 C16 1.385(5)
C17 C13 1.402(6)
C15 C16 1.387(6)
C15 C36 1.389(6)
C13 C14 1.394(6)
C16 O3 1.368(6)
C14 C36 1.403(5)
C14 C19 1.494(6)
O3 C37 1.411(5)
O4 C36 1.376(5)
O4 C18 1.450(5)
C19 C25 1.387(7)
C19 C20 1.406(7)
C24 C23 1.394(7)
C24 C25 1.395(6)
C24 C26 1.535(7)
C23 C22 1.369(7)
C22 C20 1.385(6)
C20 O5 1.364(6)
C21 O5 1.460(7)
C27 O7 1.189(6)
C27 O6 1.334(6)
C27 C26 1.519(6)
C26 N1 1.458(6)
C28 O6 1.463(6)
N1 C29 1.349(6)
O9 C29 1.357(6)
O9 C31 1.472(6)
O8 C29 1.224(6)
C33 C31 1.536(8)
C34 C31 1.553(10)
C31 C32 1.525(9)
